data_4082724
loop_
_publ_author_name
'Loh, Claas'
'Seupel, Susanne'
'G\"orls, Helmar'
'Krieck, Sven'
'Westerhausen, Matthias'

_publ_section_title
;
 Structural Evidence of Strong Calcium&#x2212;\p Interactions to Aryl
 Substituents Stabilized by Coexistent Agostic Bonds to Alkyl Groups
;
_journal_issue 6
_journal_name_full Organometallics
_journal_page_first 1480
_journal_paper_doi 10.1021/om500135g
_journal_volume 33
_journal_year 2014
_chemical_formula_moiety 'C26 H41 K N2 O3'
_chemical_formula_sum 'C26 H41 K N2 O3'
_chemical_formula_weight 468.71
_space_group_IT_number 14
_symmetry_cell_setting monoclinic
_symmetry_space_group_name_Hall '-P 2yn'
_symmetry_space_group_name_H-M 'P 1 21/n 1'
_atom_sites_solution_hydrogens geom
_atom_sites_solution_primary direct
_atom_sites_solution_secondary difmap
_audit_creation_method SHELXL-97
_cell_angle_alpha 90.00
_cell_angle_beta 98.531(1)
_cell_angle_gamma 90.00
_cell_formula_units_Z 4
_cell_length_a 12.3545(2)
_cell_length_b 16.3117(2)
_cell_length_c 13.8836(2)
_cell_measurement_reflns_used 16776
_cell_measurement_temperature 133(2)
_cell_measurement_theta_max 27.48
_cell_measurement_theta_min 2.39
_cell_volume 2766.91(7)
_computing_cell_refinement DENZO
_computing_data_collection COLLECT
_computing_data_reduction DENZO
_computing_molecular_graphics SHELXTL/PC
_computing_publication_material SHELXL-97
_computing_structure_refinement 'SHELXL-97 (Sheldrick, 2008)'
_computing_structure_solution 'SHELXS-97 (Sheldrick, 2008)'
_diffrn_ambient_temperature 133(2)
_diffrn_measured_fraction_theta_full 0.998
_diffrn_measured_fraction_theta_max 0.998
_diffrn_measurement_device_type KappaCCD
_diffrn_measurement_method 'phi- + omega-scan'
_diffrn_radiation_monochromator graphite
_diffrn_radiation_source 'fine-focus sealed tube'
_diffrn_radiation_type MoK\a
_diffrn_radiation_wavelength 0.71073
_diffrn_reflns_av_R_equivalents 0.0280
_diffrn_reflns_av_sigmaI/netI 0.0293
_diffrn_reflns_limit_h_max 16
_diffrn_reflns_limit_h_min -14
_diffrn_reflns_limit_k_max 21
_diffrn_reflns_limit_k_min -21
_diffrn_reflns_limit_l_max 18
_diffrn_reflns_limit_l_min -18
_diffrn_reflns_number 16776
_diffrn_reflns_theta_full 27.48
_diffrn_reflns_theta_max 27.48
_diffrn_reflns_theta_min 2.39
_exptl_absorpt_coefficient_mu 0.218
_exptl_absorpt_correction_type none
_exptl_crystal_colour colourless
_exptl_crystal_density_diffrn 1.125
_exptl_crystal_density_method 'not measured'
_exptl_crystal_description prism
_exptl_crystal_F_000 1016
_exptl_crystal_size_max 0.068
_exptl_crystal_size_mid 0.066
_exptl_crystal_size_min 0.062
_refine_diff_density_max 0.547
_refine_diff_density_min -0.420
_refine_diff_density_rms 0.044
_refine_ls_extinction_method none
_refine_ls_goodness_of_fit_ref 1.042
_refine_ls_hydrogen_treatment mixed
_refine_ls_matrix_type full
_refine_ls_number_parameters 457
_refine_ls_number_reflns 6334
_refine_ls_number_restraints 0
_refine_ls_restrained_S_all 1.042
_refine_ls_R_factor_all 0.0524
_refine_ls_R_factor_gt 0.0436
_refine_ls_shift/su_max 0.001
_refine_ls_shift/su_mean 0.000
_refine_ls_structure_factor_coef Fsqd
_refine_ls_weighting_details 'calc w=1/[\s^2^(Fo^2^)+(0.0395P)^2^+1.8244P] where P=(Fo^2^+2Fc^2^)/3'
_refine_ls_weighting_scheme calc
_refine_ls_wR_factor_gt 0.1013
_refine_ls_wR_factor_ref 0.1075
_reflns_number_gt 5491
_reflns_number_total 6334
_reflns_threshold_expression >2sigma(I)
_cod_data_source_file om500135g_si_001.cif
_cod_data_source_block FO5043
_cod_original_sg_symbol_H-M 'P 21/n'
_cod_database_code 4082724

loop_
_symmetry_equiv_pos_as_xyz
'x, y, z'
'-x+1/2, y+1/2, -z+1/2'
'-x, -y, -z'
'x-1/2, -y-1/2, z-1/2'

loop_
_atom_site_label
_atom_site_type_symbol
_atom_site_fract_x
_atom_site_fract_y
_atom_site_fract_z
_atom_site_U_iso_or_equiv
_atom_site_adp_type
_atom_site_occupancy
_atom_site_symmetry_multiplicity
_atom_site_calc_flag
_atom_site_refinement_flags
_atom_site_disorder_group
K1 K 0.90776(3) 0.30102(2) 0.76397(2) 0.02417(9) Uani 1 1 d . .
O1 O 0.98662(9) 0.16147(7) 0.69554(8) 0.0271(2) Uani 1 1 d . .
N1 N 0.83566(10) 0.26798(7) 0.56734(9) 0.0214(3) Uani 1 1 d . .
C1 C 0.77882(11) 0.30854(9) 0.49446(10) 0.0198(3) Uani 1 1 d . .
N2 N 0.70995(10) 0.28476(7) 0.41637(9) 0.0208(3) Uani 1 1 d . .
C2 C 0.80325(13) 0.40189(9) 0.49297(11) 0.0250(3) Uani 1 1 d . .
C3 C 0.86636(17) 0.41734(12) 0.40770(14) 0.0375(4) Uani 1 1 d . .
H3A H 0.8878(17) 0.4754(14) 0.4034(15) 0.046(6) Uiso 1 1 d . .
H3C H 0.9367(17) 0.3837(13) 0.4194(15) 0.040(5) Uiso 1 1 d . .
H3B H 0.8202(19) 0.4032(14) 0.3455(17) 0.053(6) Uiso 1 1 d . .
C4 C 0.69705(15) 0.45148(11) 0.47917(15) 0.0354(4) Uani 1 1 d . .
H4A H 0.7106(16) 0.5107(13) 0.4767(14) 0.038(5) Uiso 1 1 d . .
H4C H 0.6490(17) 0.4357(12) 0.4198(15) 0.038(5) Uiso 1 1 d . .
H4B H 0.6566(17) 0.4435(13) 0.5348(16) 0.042(6) Uiso 1 1 d . .
C5 C 0.87412(15) 0.43164(10) 0.58619(13) 0.0307(4) Uani 1 1 d . .
H5C H 0.8360(17) 0.4281(12) 0.6428(15) 0.039(5) Uiso 1 1 d . .
H5B H 0.9435(16) 0.4010(12) 0.6006(14) 0.033(5) Uiso 1 1 d . .
H5A H 0.8922(17) 0.4902(13) 0.5789(15) 0.041(5) Uiso 1 1 d . .
C6 C 0.83348(13) 0.17835(9) 0.56302(12) 0.0243(3) Uani 1 1 d . .
H6A H 0.8137(14) 0.1557(11) 0.4981(13) 0.023(4) Uiso 1 1 d . .
H6B H 0.7789(16) 0.1551(12) 0.6005(14) 0.032(5) Uiso 1 1 d . .
C7 C 0.94349(12) 0.14393(9) 0.60043(10) 0.0226(3) Uani 1 1 d . .
C8 C 1.01491(14) 0.09729(10) 0.56078(12) 0.0289(3) Uani 1 1 d . .
H8 H 1.0031(16) 0.0765(12) 0.4953(16) 0.037(5) Uiso 1 1 d . .
C9 C 1.10831(14) 0.08449(11) 0.63400(13) 0.0327(4) Uani 1 1 d . .
H9 H 1.1731(17) 0.0529(12) 0.6277(14) 0.037(5) Uiso 1 1 d . .
C10 C 1.08826(14) 0.12461(10) 0.71327(13) 0.0312(4) Uani 1 1 d . .
H10 H 1.1284(17) 0.1360(13) 0.7776(16) 0.041(5) Uiso 1 1 d . .
C11 C 0.65923(11) 0.20917(9) 0.40192(10) 0.0185(3) Uani 1 1 d . .
C12 C 0.58507(11) 0.17877(9) 0.46324(10) 0.0197(3) Uani 1 1 d . .
C13 C 0.53637(12) 0.10228(9) 0.44401(11) 0.0223(3) Uani 1 1 d . .
H13 H 0.4888(16) 0.0816(12) 0.4876(14) 0.032(5) Uiso 1 1 d . .
C14 C 0.55489(12) 0.05566(9) 0.36418(11) 0.0242(3) Uani 1 1 d . .
H14 H 0.5221(16) 0.0028(13) 0.3517(14) 0.035(5) Uiso 1 1 d . .
C15 C 0.62152(12) 0.08707(9) 0.30120(11) 0.0226(3) Uani 1 1 d . .
H15 H 0.6327(14) 0.0556(11) 0.2470(13) 0.025(4) Uiso 1 1 d . .
C16 C 0.67247(11) 0.16307(9) 0.31741(10) 0.0201(3) Uani 1 1 d . .
C17 C 0.55628(13) 0.23217(10) 0.54591(11) 0.0235(3) Uani 1 1 d . .
H17 H 0.6224(14) 0.2577(11) 0.5775(13) 0.023(4) Uiso 1 1 d . .
C18 C 0.50801(16) 0.18419(12) 0.62412(12) 0.0332(4) Uani 1 1 d . .
H18C H 0.4339(18) 0.1595(14) 0.5979(16) 0.046(6) Uiso 1 1 d . .
H18B H 0.5587(17) 0.1380(13) 0.6509(15) 0.043(6) Uiso 1 1 d . .
H18A H 0.4982(17) 0.2213(13) 0.6784(16) 0.042(6) Uiso 1 1 d . .
C19 C 0.47611(15) 0.29909(11) 0.50305(13) 0.0318(4) Uani 1 1 d . .
H19B H 0.4038(18) 0.2727(13) 0.4751(15) 0.042(6) Uiso 1 1 d . .
H19A H 0.4629(17) 0.3414(14) 0.5547(16) 0.048(6) Uiso 1 1 d . .
H19C H 0.5045(16) 0.3291(12) 0.4503(15) 0.036(5) Uiso 1 1 d . .
C20 C 0.75018(12) 0.19234(10) 0.24967(11) 0.0250(3) Uani 1 1 d . .
H20 H 0.7666(14) 0.2482(12) 0.2647(13) 0.025(4) Uiso 1 1 d . .
C21 C 0.85679(16) 0.14324(17) 0.26881(17) 0.0482(6) Uani 1 1 d . .
H21A H 0.8908(19) 0.1537(14) 0.3370(18) 0.052(6) Uiso 1 1 d . .
H21C H 0.9097(19) 0.1636(15) 0.2267(17) 0.054(6) Uiso 1 1 d . .
H21B H 0.843(2) 0.0819(19) 0.259(2) 0.077(9) Uiso 1 1 d . .
C22 C 0.70193(15) 0.18706(12) 0.14226(12) 0.0321(4) Uani 1 1 d . .
H22A H 0.7530(17) 0.2110(12) 0.1022(15) 0.038(5) Uiso 1 1 d . .
H22B H 0.6877(18) 0.1297(15) 0.1205(16) 0.048(6) Uiso 1 1 d . .
H22C H 0.6322(18) 0.2158(13) 0.1276(15) 0.043(6) Uiso 1 1 d . .
O2 O 0.7506(3) 0.4072(2) 0.8214(3) 0.0345(8) Uani 0.50 1 d P 1
O3 O 0.7240(6) 0.2318(4) 0.8244(5) 0.0320(10) Uani 0.50 1 d P 1
C23 C 0.7555(5) 0.4604(4) 0.9028(4) 0.0495(14) Uani 0.50 1 d P 1
H23A H 0.6857 0.4895 0.9002 0.074 Uiso 0.50 1 calc PR 1
H23B H 0.8147 0.5002 0.9015 0.074 Uiso 0.50 1 calc PR 1
H23C H 0.7694 0.4283 0.9630 0.074 Uiso 0.50 1 calc PR 1
C24 C 0.6500(7) 0.3651(4) 0.8032(5) 0.0359(14) Uani 0.50 1 d P 1
H24A H 0.6329 0.3538 0.7326 0.043 Uiso 0.50 1 calc PR 1
H24B H 0.5917 0.4011 0.8211 0.043 Uiso 0.50 1 calc PR 1
C25 C 0.6486(3) 0.2850(3) 0.8582(3) 0.0229(7) Uani 0.50 1 d P 1
H25A H 0.6691 0.2946 0.9290 0.027 Uiso 0.50 1 calc PR 1
H25B H 0.5743 0.2608 0.8468 0.027 Uiso 0.50 1 calc PR 1
C26 C 0.7153(3) 0.1495(2) 0.8551(3) 0.0302(7) Uani 0.50 1 d P 1
H26A H 0.6420 0.1402 0.8719 0.045 Uiso 0.50 1 calc PR 1
H26B H 0.7702 0.1391 0.9123 0.045 Uiso 0.50 1 calc PR 1
H26C H 0.7275 0.1124 0.8023 0.045 Uiso 0.50 1 calc PR 1
O2A O 0.7547(4) 0.3805(3) 0.8595(3) 0.0559(12) Uani 0.50 1 d P 2
O3A O 0.7392(6) 0.2103(4) 0.8071(5) 0.0477(14) Uani 0.50 1 d P 2
C23A C 0.7448(6) 0.4689(5) 0.8512(6) 0.070(2) Uani 0.50 1 d P 2
H23D H 0.6872 0.4879 0.8875 0.106 Uiso 0.50 1 calc PR 2
H23E H 0.7258 0.4841 0.7825 0.106 Uiso 0.50 1 calc PR 2
H23F H 0.8145 0.4945 0.8781 0.106 Uiso 0.50 1 calc PR 2
C24A C 0.6523(7) 0.3364(6) 0.8333(6) 0.069(3) Uani 0.50 1 d P 2
H24C H 0.6277 0.3417 0.7624 0.082 Uiso 0.50 1 calc PR 2
H24D H 0.5955 0.3610 0.8677 0.082 Uiso 0.50 1 calc PR 2
C25A C 0.6653(6) 0.2490(4) 0.8593(5) 0.0612(19) Uiso 0.50 1 d P 2
H25C H 0.6916 0.2440 0.9299 0.073 Uiso 0.50 1 calc PR 2
H25D H 0.5933 0.2214 0.8454 0.073 Uiso 0.50 1 calc PR 2
C26A C 0.7519(6) 0.1245(4) 0.8274(5) 0.0763(18) Uiso 0.50 1 d P 2
H26D H 0.6823 0.1018 0.8408 0.114 Uiso 0.50 1 calc PR 2
H26E H 0.8081 0.1165 0.8844 0.114 Uiso 0.50 1 calc PR 2
H26F H 0.7742 0.0965 0.7710 0.114 Uiso 0.50 1 calc PR 2

loop_
_atom_site_aniso_label
_atom_site_aniso_U_11
_atom_site_aniso_U_22
_atom_site_aniso_U_33
_atom_site_aniso_U_23
_atom_site_aniso_U_13
_atom_site_aniso_U_12
K1 0.02330(16) 0.02782(17) 0.02066(16) -0.00275(12) 0.00087(12) 0.00012(12)
O1 0.0286(6) 0.0275(6) 0.0221(5) -0.0015(4) -0.0064(4) 0.0050(5)
N1 0.0234(6) 0.0176(6) 0.0212(6) 0.0012(5) -0.0029(5) -0.0034(5)
C1 0.0195(6) 0.0202(7) 0.0192(7) 0.0006(5) 0.0009(5) -0.0037(5)
N2 0.0214(6) 0.0210(6) 0.0188(6) 0.0023(5) -0.0015(5) -0.0050(5)
C2 0.0266(7) 0.0195(7) 0.0263(8) 0.0019(6) -0.0044(6) -0.0044(6)
C3 0.0451(10) 0.0307(9) 0.0358(10) 0.0081(7) 0.0033(8) -0.0152(8)
C4 0.0353(9) 0.0218(8) 0.0443(11) -0.0018(7) -0.0097(8) 0.0019(7)
C5 0.0354(9) 0.0202(8) 0.0324(9) -0.0005(6) -0.0085(7) -0.0064(7)
C6 0.0247(7) 0.0195(7) 0.0257(8) 0.0005(6) -0.0061(6) -0.0029(6)
C7 0.0274(7) 0.0192(7) 0.0188(7) 0.0009(5) -0.0041(6) -0.0043(6)
C8 0.0340(8) 0.0253(8) 0.0262(8) -0.0018(6) 0.0001(7) 0.0010(7)
C9 0.0285(8) 0.0300(8) 0.0376(9) 0.0007(7) -0.0020(7) 0.0056(7)
C10 0.0281(8) 0.0278(8) 0.0332(9) 0.0016(7) -0.0098(7) 0.0047(6)
C11 0.0172(6) 0.0197(6) 0.0170(6) 0.0016(5) -0.0028(5) -0.0013(5)
C12 0.0191(6) 0.0227(7) 0.0162(6) 0.0000(5) -0.0008(5) -0.0010(5)
C13 0.0217(7) 0.0246(7) 0.0203(7) 0.0024(6) 0.0022(6) -0.0045(6)
C14 0.0252(7) 0.0210(7) 0.0250(7) -0.0007(6) -0.0004(6) -0.0044(6)
C15 0.0238(7) 0.0241(7) 0.0191(7) -0.0039(6) 0.0009(6) 0.0007(6)
C16 0.0174(6) 0.0243(7) 0.0178(7) 0.0008(5) 0.0000(5) 0.0000(5)
C17 0.0255(7) 0.0270(7) 0.0179(7) -0.0019(6) 0.0030(6) -0.0028(6)
C18 0.0438(10) 0.0355(9) 0.0224(8) -0.0028(7) 0.0122(7) -0.0071(8)
C19 0.0337(9) 0.0331(9) 0.0296(8) -0.0014(7) 0.0085(7) 0.0056(7)
C20 0.0219(7) 0.0320(8) 0.0215(7) 0.0024(6) 0.0045(5) -0.0026(6)
C21 0.0254(9) 0.0765(16) 0.0455(12) 0.0253(11) 0.0148(8) 0.0102(10)
C22 0.0361(9) 0.0406(10) 0.0204(8) 0.0003(7) 0.0073(7) -0.0019(8)
O2 0.0237(13) 0.044(2) 0.037(2) -0.0144(15) 0.0047(15) -0.0017(13)
O3 0.0306(19) 0.030(2) 0.038(3) -0.0024(15) 0.0153(16) 0.0085(15)
C23 0.035(2) 0.043(3) 0.071(4) -0.026(3) 0.010(3) 0.0000(19)
C24 0.0231(19) 0.032(2) 0.052(4) -0.008(2) 0.002(3) -0.0014(18)
C25 0.0174(15) 0.024(2) 0.0284(18) -0.0057(16) 0.0078(12) -0.0019(17)
C26 0.0316(17) 0.0249(16) 0.0331(18) 0.0124(14) 0.0016(14) -0.0071(14)
O2A 0.0237(15) 0.095(4) 0.049(3) -0.020(2) 0.0051(18) 0.002(2)
O3A 0.041(3) 0.063(4) 0.039(3) 0.014(3) 0.006(2) -0.016(3)
C23A 0.044(3) 0.080(5) 0.088(5) -0.026(5) 0.015(4) 0.022(3)
C24A 0.025(3) 0.121(11) 0.062(6) -0.028(6) 0.010(4) -0.007(7)

loop_
_atom_type_symbol
_atom_type_description
_atom_type_scat_dispersion_real
_atom_type_scat_dispersion_imag
_atom_type_scat_source
C C 0.0033 0.0016 'International Tables Vol C Tables 4.2.6.8 and 6.1.1.4'
H H 0.0000 0.0000 'International Tables Vol C Tables 4.2.6.8 and 6.1.1.4'
N N 0.0061 0.0033 'International Tables Vol C Tables 4.2.6.8 and 6.1.1.4'
O O 0.0106 0.0060 'International Tables Vol C Tables 4.2.6.8 and 6.1.1.4'
K K 0.2009 0.2494 'International Tables Vol C Tables 4.2.6.8 and 6.1.1.4'

loop_
_geom_angle_atom_site_label_1
_geom_angle_atom_site_label_2
_geom_angle_atom_site_label_3
_geom_angle
_geom_angle_site_symmetry_1
_geom_angle_site_symmetry_3
O3A K1 O1 86.94(12) . .
O3A K1 O3 9.89(15) . .
O1 K1 O3 96.73(10) . .
O3A K1 O2A 63.11(16) . .
O1 K1 O2A 149.84(11) . .
O3 K1 O2A 53.25(14) . .
O3A K1 N1 88.08(16) . .
O1 K1 N1 64.77(3) . .
O3 K1 N1 93.47(16) . .
O2A K1 N1 114.47(9) . .
O3A K1 O2 71.64(15) . .
O1 K1 O2 157.03(9) . .
O3 K1 O2 62.17(13) . .
O2A K1 O2 13.99(9) . .
N1 K1 O2 105.25(8) . .
O3A K1 C14 136.28(14) . 4_666
O1 K1 C14 124.39(4) . 4_666
O3 K1 C14 127.73(12) . 4_666
O2A K1 C14 80.37(11) . 4_666
N1 K1 C14 130.75(4) . 4_666
O2 K1 C14 78.17(9) . 4_666
O3A K1 C13 114.26(15) . 4_666
O1 K1 C13 122.04(4) . 4_666
O3 K1 C13 107.48(15) . 4_666
O2A K1 C13 71.93(10) . 4_666
N1 K1 C13 156.10(4) . 4_666
O2 K1 C13 75.88(8) . 4_666
C14 K1 C13 25.38(4) 4_666 4_666
O3A K1 C15 158.04(16) . 4_666
O1 K1 C15 101.89(4) . 4_666
O3 K1 C15 151.53(14) . 4_666
O2A K1 C15 105.12(11) . 4_666
N1 K1 C15 113.88(4) . 4_666
O2 K1 C15 101.08(9) . 4_666
C14 K1 C15 25.21(4) 4_666 4_666
C13 K1 C15 44.14(4) 4_666 4_666
O3A K1 C5 120.97(17) . .
O1 K1 C5 107.35(4) . .
O3 K1 C5 118.67(17) . .
O2A K1 C5 92.14(11) . .
N1 K1 C5 52.89(4) . .
O2 K1 C5 78.16(8) . .
C14 K1 C5 81.32(4) 4_666 .
C13 K1 C5 105.41(4) 4_666 .
C15 K1 C5 75.91(4) 4_666 .
O3A K1 C12 108.01(17) . 4_666
O1 K1 C12 98.66(3) . 4_666
O3 K1 C12 105.05(17) . 4_666
O2A K1 C12 88.13(9) . 4_666
N1 K1 C12 156.78(4) . 4_666
O2 K1 C12 95.85(8) . 4_666
C14 K1 C12 44.34(4) 4_666 4_666
C13 K1 C12 24.86(4) 4_666 4_666
C15 K1 C12 51.13(4) 4_666 4_666
C5 K1 C12 124.78(4) . 4_666
O3A K1 C16 145.23(17) . 4_666
O1 K1 C16 80.30(4) . 4_666
O3 K1 C16 146.41(17) . 4_666
O2A K1 C16 122.08(10) . 4_666
N1 K1 C16 114.57(4) . 4_666
O2 K1 C16 122.13(8) . 4_666
C14 K1 C16 44.09(4) 4_666 4_666
C13 K1 C16 51.00(4) 4_666 4_666
C15 K1 C16 24.74(4) 4_666 4_666
C5 K1 C16 93.75(4) . 4_666
C12 K1 C16 43.65(3) 4_666 4_666
O3A K1 H5C 111.3(5) . .
O1 K1 H5C 121.5(4) . .
O3 K1 H5C 106.8(5) . .
O2A K1 H5C 76.1(5) . .
N1 K1 H5C 61.2(4) . .
O2 K1 H5C 62.1(5) . .
C14 K1 H5C 79.8(4) 4_666 .
C13 K1 H5C 100.8(4) 4_666 .
C15 K1 H5C 81.4(4) 4_666 .
C5 K1 H5C 16.1(4) . .
C12 K1 H5C 123.9(4) 4_666 .
C16 K1 H5C 103.0(4) 4_666 .
O3A K1 H5B 134.4(4) . .
O1 K1 H5B 95.4(4) . .
O3 K1 H5B 134.2(4) . .
O2A K1 H5B 107.8(4) . .
N1 K1 H5B 53.4(4) . .
O2 K1 H5B 93.9(4) . .
C14 K1 H5B 77.4(4) 4_666 .
C13 K1 H5B 102.8(4) 4_666 .
C15 K1 H5B 65.4(4) 4_666 .
C5 K1 H5B 17.3(4) . .
C12 K1 H5B 116.5(4) 4_666 .
C16 K1 H5B 79.3(4) 4_666 .
H5C K1 H5B 32.8(6) . .
C7 O1 C10 107.00(12) . .
C7 O1 K1 113.78(8) . .
C10 O1 K1 132.03(9) . .
C1 N1 C6 117.69(12) . .
C1 N1 K1 135.06(10) . .
C6 N1 K1 103.53(9) . .
N1 C1 N2 132.86(13) . .
N1 C1 C2 114.78(12) . .
N2 C1 C2 112.11(12) . .
C1 N2 C11 126.72(12) . .
C4 C2 C5 108.11(14) . .
C4 C2 C3 109.98(15) . .
C5 C2 C3 107.97(14) . .
C4 C2 C1 110.83(13) . .
C5 C2 C1 112.80(12) . .
C3 C2 C1 107.09(13) . .
C2 C3 H3A 112.1(13) . .
C2 C3 H3C 107.9(12) . .
H3A C3 H3C 107.2(17) . .
C2 C3 H3B 110.0(13) . .
H3A C3 H3B 107.2(18) . .
H3C C3 H3B 112.4(18) . .
C2 C4 H4A 112.2(12) . .
C2 C4 H4C 111.7(12) . .
H4A C4 H4C 108.3(17) . .
C2 C4 H4B 110.8(12) . .
H4A C4 H4B 105.4(17) . .
H4C C4 H4B 108.1(17) . .
C2 C5 K1 115.37(10) . .
C2 C5 H5C 112.2(12) . .
K1 C5 H5C 51.0(12) . .
C2 C5 H5B 112.4(11) . .
K1 C5 H5B 60.2(11) . .
H5C C5 H5B 108.4(16) . .
C2 C5 H5A 109.2(12) . .
K1 C5 H5A 135.0(12) . .
H5C C5 H5A 106.4(17) . .
H5B C5 H5A 107.9(16) . .
N1 C6 C7 110.60(12) . .
N1 C6 K1 52.08(7) . .
C7 C6 K1 79.46(8) . .
N1 C6 H6A 114.8(10) . .
C7 C6 H6A 105.7(10) . .
K1 C6 H6A 166.6(10) . .
N1 C6 H6B 111.9(11) . .
C7 C6 H6B 109.3(11) . .
K1 C6 H6B 85.2(11) . .
H6A C6 H6B 104.2(15) . .
C8 C7 O1 109.04(13) . .
C8 C7 C6 133.69(14) . .
O1 C7 C6 117.27(13) . .
C8 C7 K1 146.67(11) . .
O1 C7 K1 45.06(7) . .
C6 C7 K1 75.74(8) . .
C7 C8 C9 107.45(15) . .
C7 C8 H8 124.8(12) . .
C9 C8 H8 127.8(12) . .
C10 C9 C8 106.54(15) . .
C10 C9 H9 126.4(12) . .
C8 C9 H9 127.1(12) . .
C9 C10 O1 109.97(14) . .
C9 C10 H10 136.0(12) . .
O1 C10 H10 114.0(12) . .
N2 C11 C16 119.03(13) . .
N2 C11 C12 122.63(13) . .
C16 C11 C12 118.04(13) . .
N2 C11 K1 118.74(8) . 4_565
C16 C11 K1 73.57(8) . 4_565
C12 C11 K1 72.89(7) . 4_565
C13 C12 C11 119.56(13) . .
C13 C12 C17 120.89(13) . .
C11 C12 C17 119.49(13) . .
C13 C12 K1 73.33(8) . 4_565
C11 C12 K1 82.51(8) . 4_565
C17 C12 K1 112.10(9) . 4_565
C14 C13 C12 121.65(14) . .
C14 C13 K1 76.50(9) . 4_565
C12 C13 K1 81.81(8) . 4_565
C14 C13 H13 119.8(11) . .
C12 C13 H13 118.6(11) . .
K1 C13 H13 112.8(11) 4_565 .
C15 C14 C13 118.96(14) . .
C15 C14 K1 78.75(9) . 4_565
C13 C14 K1 78.12(9) . 4_565
C15 C14 H14 119.6(12) . .
C13 C14 H14 121.4(12) . .
K1 C14 H14 112.8(12) 4_565 .
C14 C15 C16 121.58(14) . .
C14 C15 K1 76.03(9) . 4_565
C16 C15 K1 81.97(9) . 4_565
C14 C15 H15 118.5(11) . .
C16 C15 H15 119.9(11) . .
K1 C15 H15 113.6(11) 4_565 .
C15 C16 C11 119.92(13) . .
C15 C16 C20 119.47(13) . .
C11 C16 C20 120.36(13) . .
C15 C16 K1 73.29(8) . 4_565
C11 C16 K1 81.96(8) . 4_565
C20 C16 K1 120.16(9) . 4_565
C12 C17 C18 113.66(13) . .
C12 C17 C19 108.90(12) . .
C18 C17 C19 110.02(14) . .
C12 C17 H17 108.3(10) . .
C18 C17 H17 107.0(10) . .
C19 C17 H17 108.9(10) . .
C17 C18 H18C 112.0(12) . .
C17 C18 H18B 110.8(12) . .
H18C C18 H18B 108.2(17) . .
C17 C18 H18A 109.4(12) . .
H18C C18 H18A 108.0(17) . .
H18B C18 H18A 108.4(17) . .
C17 C19 H19B 109.1(12) . .
C17 C19 H19A 111.6(12) . .
H19B C19 H19A 109.3(17) . .
C17 C19 H19C 111.1(12) . .
H19B C19 H19C 108.4(17) . .
H19A C19 H19C 107.3(17) . .
C16 C20 C22 113.40(13) . .
C16 C20 C21 109.58(13) . .
C22 C20 C21 110.00(15) . .
C16 C20 H20 107.4(11) . .
C22 C20 H20 108.0(11) . .
C21 C20 H20 108.3(11) . .
C20 C21 H21A 107.9(14) . .
C20 C21 H21C 110.3(13) . .
H21A C21 H21C 106.3(19) . .
C20 C21 H21B 111.6(16) . .
H21A C21 H21B 109(2) . .
H21C C21 H21B 111(2) . .
C20 C22 H22A 109.9(12) . .
C20 C22 H22B 112.2(13) . .
H22A C22 H22B 107.7(17) . .
C20 C22 H22C 112.4(13) . .
H22A C22 H22C 108.2(17) . .
H22B C22 H22C 106.2(18) . .
C24 O2 C23 111.9(5) . .
C24 O2 K1 106.1(4) . .
C23 O2 K1 130.9(3) . .
C25 O3 C26 113.7(6) . .
C25 O3 K1 117.5(4) . .
C26 O3 K1 125.4(3) . .
O2 C23 H23A 109.5 . .
O2 C23 H23B 109.5 . .
H23A C23 H23B 109.5 . .
O2 C23 H23C 109.5 . .
H23A C23 H23C 109.5 . .
H23B C23 H23C 109.5 . .
O2 C24 C25 113.9(6) . .
O2 C24 K1 50.9(3) . .
C25 C24 K1 84.2(4) . .
O2 C24 H24A 108.8 . .
C25 C24 H24A 108.8 . .
K1 C24 H24A 81.6 . .
O2 C24 H24B 108.8 . .
C25 C24 H24B 108.8 . .
K1 C24 H24B 159.6 . .
H24A C24 H24B 107.7 . .
O3 C25 C24 107.9(6) . .
O3 C25 H25A 110.1 . .
C24 C25 H25A 110.1 . .
O3 C25 H25B 110.1 . .
C24 C25 H25B 110.1 . .
H25A C25 H25B 108.4 . .
O3 C26 H26A 109.5 . .
O3 C26 H26B 109.5 . .
H26A C26 H26B 109.5 . .
O3 C26 H26C 109.5 . .
H26A C26 H26C 109.5 . .
H26B C26 H26C 109.5 . .
C23A O2A C24A 114.3(6) . .
C23A O2A K1 118.7(4) . .
C24A O2A K1 106.2(4) . .
C25A O3A C26A 113.6(7) . .
C25A O3A K1 117.0(5) . .
C26A O3A K1 121.0(5) . .
O2A C23A H23D 109.5 . .
O2A C23A H23E 109.5 . .
H23D C23A H23E 109.5 . .
O2A C23A H23F 109.5 . .
H23D C23A H23F 109.5 . .
H23E C23A H23F 109.5 . .
O2A C24A C25A 111.0(7) . .
O2A C24A K1 50.2(3) . .
C25A C24A K1 80.6(5) . .
O2A C24A H24C 109.4 . .
C25A C24A H24C 109.4 . .
K1 C24A H24C 84.0 . .
O2A C24A H24D 109.4 . .
C25A C24A H24D 109.4 . .
K1 C24A H24D 159.5 . .
H24C C24A H24D 108.0 . .
O3A C25A C24A 111.5(6) . .
O3A C25A H25C 109.3 . .
C24A C25A H25C 109.3 . .
O3A C25A H25D 109.3 . .
C24A C25A H25D 109.3 . .
H25C C25A H25D 108.0 . .
O3A C26A H26D 109.5 . .
O3A C26A H26E 109.5 . .
H26D C26A H26E 109.5 . .
O3A C26A H26F 109.5 . .
H26D C26A H26F 109.5 . .
H26E C26A H26F 109.5 . .

loop_
_geom_bond_atom_site_label_1
_geom_bond_atom_site_label_2
_geom_bond_distance
_geom_bond_site_symmetry_2
K1 O3A 2.693(8) .
K1 O1 2.7032(11) .
K1 O3 2.775(8) .
K1 O2A 2.785(5) .
K1 N1 2.7954(12) .
K1 O2 2.804(4) .
K1 C14 3.1552(16) 4_666
K1 C13 3.1753(15) 4_666
K1 C15 3.1888(15) 4_666
K1 C5 3.2403(18) .
K1 C12 3.2807(14) 4_666
K1 C16 3.2969(14) 4_666
K1 H5C 2.73(2) .
K1 H5B 2.880(19) .
O1 C7 1.3787(17) .
O1 C10 1.3811(19) .
N1 C1 1.3206(18) .
N1 C6 1.4633(19) .
C1 N2 1.3328(18) .
C1 C2 1.553(2) .
N2 C11 1.3841(18) .
C2 C4 1.529(2) .
C2 C5 1.530(2) .
C2 C3 1.532(2) .
C3 H3A 0.99(2) .
C3 H3C 1.02(2) .
C3 H3B 0.99(2) .
C4 H4A 0.98(2) .
C4 H4C 0.98(2) .
C4 H4B 0.99(2) .
C5 H5C 0.98(2) .
C5 H5B 0.99(2) .
C5 H5A 0.99(2) .
C6 C7 1.491(2) .
C6 H6A 0.971(18) .
C6 H6B 0.99(2) .
C7 C8 1.343(2) .
C8 C9 1.435(2) .
C8 H8 0.96(2) .
C9 C10 1.335(3) .
C9 H9 0.97(2) .
C10 H10 0.97(2) .
C11 C16 1.423(2) .
C11 C12 1.429(2) .
C11 K1 3.4034(13) 4_565
C12 C13 1.394(2) .
C12 C17 1.524(2) .
C12 K1 3.2807(14) 4_565
C13 C14 1.391(2) .
C13 K1 3.1753(15) 4_565
C13 H13 0.96(2) .
C14 C15 1.385(2) .
C14 K1 3.1551(16) 4_565
C14 H14 0.96(2) .
C15 C16 1.393(2) .
C15 K1 3.1888(15) 4_565
C15 H15 0.938(18) .
C16 C20 1.517(2) .
C16 K1 3.2968(14) 4_565
C17 C18 1.529(2) .
C17 C19 1.534(2) .
C17 H17 0.962(18) .
C18 H18C 1.02(2) .
C18 H18B 1.01(2) .
C18 H18A 0.99(2) .
C19 H19B 1.02(2) .
C19 H19A 1.03(2) .
C19 H19C 0.99(2) .
C20 C22 1.524(2) .
C20 C21 1.531(2) .
C20 H20 0.949(19) .
C21 H21A 0.99(2) .
C21 H21C 1.00(2) .
C21 H21B 1.02(3) .
C22 H22A 0.98(2) .
C22 H22B 0.99(2) .
C22 H22C 0.98(2) .
O2 C24 1.409(9) .
O2 C23 1.419(7) .
O3 C25 1.405(5) .
O3 C26 1.417(8) .
C23 H23A 0.9800 .
C23 H23B 0.9800 .
C23 H23C 0.9800 .
C24 C25 1.514(6) .
C24 H24A 0.9900 .
C24 H24B 0.9900 .
C25 H25A 0.9900 .
C25 H25B 0.9900 .
C26 H26A 0.9800 .
C26 H26B 0.9800 .
C26 H26C 0.9800 .
O2A C23A 1.452(10) .
O2A C24A 1.454(10) .
O3A C25A 1.398(8) .
O3A C26A 1.432(9) .
C23A H23D 0.9800 .
C23A H23E 0.9800 .
C23A H23F 0.9800 .
C24A C25A 1.473(10) .
C24A H24C 0.9900 .
C24A H24D 0.9900 .
C25A H25C 0.9900 .
C25A H25D 0.9900 .
C26A H26D 0.9800 .
C26A H26E 0.9800 .
C26A H26F 0.9800 .
